data_4510142
loop_
_publ_author_name
'Henline, Kylie M.'
'Wang, Charles'
'Pike, Robert D.'
'Ahern, John C.'
'Sousa, Bryer'
'Patterson, Howard H.'
'Kerr, Andrew T.'
'Cahill, Christopher L.'

_publ_section_title
;
 Structure, Dynamics, and Photophysics in the Copper(I)
 Iodide--Tetrahydrothiophene System
;
_journal_issue 3
_journal_name_full 'Crystal Growth &amp; Design'
_journal_page_first 1449
_journal_paper_doi 10.1021/cg500005p
_journal_volume 14
_journal_year 2014
_chemical_formula_moiety 'C16 H32 Cu4 I4 S4'
_chemical_formula_sum 'C16 H32 Cu4 I4 S4'
_chemical_formula_weight 1114.41
_chemical_name_systematic
;
 ?
;
_space_group_crystal_system monoclinic
_space_group_IT_number 14
_space_group_name_Hall '-P 2yn'
_space_group_name_H-M_alt 'P 1 21/n 1'
_symmetry_space_group_name_Hall '-P 2yn'
_symmetry_space_group_name_H-M 'P 1 21/n 1'
_atom_sites_solution_hydrogens geom
_audit_creation_method SHELXL-2013
_cell_angle_alpha 90
_cell_angle_beta 91.2810(10)
_cell_angle_gamma 90
_cell_formula_units_Z 8
_cell_length_a 9.5824(2)
_cell_length_b 34.9161(6)
_cell_length_c 17.9841(3)
_cell_measurement_temperature 250(2)
_cell_measurement_theta_max 58.43
_cell_measurement_theta_min 2.76
_cell_volume 6015.62(19)
_computing_cell_refinement 'SAINTPLUS (Bruker AXS, 2004)'
_computing_data_collection 'APEX2 (Bruker AXS, 2004)'
_computing_data_reduction SAINTPLUS
_computing_molecular_graphics 'SHELXLE (Hubschle, 2011)'
_computing_publication_material 'Mercury 3.1 (CCDC, 2013)'
_computing_structure_refinement 'SHELXL-2013 (Sheldrick, 2013)'
_computing_structure_solution 'SHELXS97 (Sheldrick, 1997)'
_diffrn_ambient_temperature 250(2)
_diffrn_measured_fraction_theta_full 0.780
_diffrn_measured_fraction_theta_max 0.989
_diffrn_measurement_device_type 'Bruker SMART APEX II CCD'
_diffrn_measurement_method '\w and \y'
_diffrn_radiation_monochromator graphite
_diffrn_radiation_source 'fine-focus sealed tube'
_diffrn_radiation_type CuK\a
_diffrn_radiation_wavelength 1.54178
_diffrn_reflns_av_R_equivalents 0.0760
_diffrn_reflns_av_unetI/netI 0.0414
_diffrn_reflns_Laue_measured_fraction_full 0.780
_diffrn_reflns_Laue_measured_fraction_max 0.989
_diffrn_reflns_limit_h_max 9
_diffrn_reflns_limit_h_min -10
_diffrn_reflns_limit_k_max 38
_diffrn_reflns_limit_k_min -38
_diffrn_reflns_limit_l_max 19
_diffrn_reflns_limit_l_min -19
_diffrn_reflns_number 60682
_diffrn_reflns_point_group_measured_fraction_full 0.780
_diffrn_reflns_point_group_measured_fraction_max 0.989
_diffrn_reflns_theta_full 67.679
_diffrn_reflns_theta_max 58.715
_diffrn_reflns_theta_min 3.529
_exptl_absorpt_coefficient_mu 38.037
_exptl_absorpt_correction_T_max 0.1690
_exptl_absorpt_correction_T_min 0.0100
_exptl_absorpt_correction_type numerical
_exptl_absorpt_process_details 'SADABS (Sheldrick, 2004)'
_exptl_crystal_colour colorless
_exptl_crystal_density_diffrn 2.461
_exptl_crystal_description prism
_exptl_crystal_F_000 4160
_exptl_crystal_size_max 0.350
_exptl_crystal_size_mid 0.160
_exptl_crystal_size_min 0.150
_refine_diff_density_max 1.003
_refine_diff_density_min -2.086
_refine_diff_density_rms 0.159
_refine_ls_extinction_method none
_refine_ls_goodness_of_fit_ref 1.064
_refine_ls_hydrogen_treatment constr
_refine_ls_matrix_type full
_refine_ls_number_parameters 577
_refine_ls_number_reflns 8498
_refine_ls_number_restraints 36
_refine_ls_restrained_S_all 1.062
_refine_ls_R_factor_all 0.0529
_refine_ls_R_factor_gt 0.0476
_refine_ls_shift/su_max 0.001
_refine_ls_shift/su_mean 0.000
_refine_ls_structure_factor_coef Fsqd
_refine_ls_weighting_details
;
 w=1/[\s^2^(Fo^2^)+(0.0441P)^2^+43.5067P]
 where P=(Fo^2^+2Fc^2^)/3
;
_refine_ls_weighting_scheme calc
_refine_ls_wR_factor_gt 0.1142
_refine_ls_wR_factor_ref 0.1182
_reflns_Friedel_coverage 0.000
_reflns_number_gt 7632
_reflns_number_total 8498
_reflns_threshold_expression 'I > 2\s(I)'
_cod_data_source_file cg500005p_si_002.cif
_cod_data_source_block P21onn
_cod_database_code 4510142
_shelx_space_group_comment
;
The symmetry employed for this shelxl refinement is uniquely defined
by the following loop, which should always be used as a source of
symmetry information in preference to the above space-group names.
They are only intended as comments.
;
_shelx_estimated_absorpt_t_min 0.026
_shelx_estimated_absorpt_t_max 0.070
_shelxl_version_number 2013-2

loop_
_space_group_symop_operation_xyz
'x, y, z'
'-x+1/2, y+1/2, -z+1/2'
'-x, -y, -z'
'x-1/2, -y-1/2, z-1/2'

loop_
_atom_site_label
_atom_site_type_symbol
_atom_site_fract_x
_atom_site_fract_y
_atom_site_fract_z
_atom_site_U_iso_or_equiv
_atom_site_adp_type
_atom_site_occupancy
_atom_site_site_symmetry_order
_atom_site_calc_flag
_atom_site_refinement_flags_posn
_atom_site_refinement_flags_adp
_atom_site_refinement_flags_occupancy
_atom_site_disorder_assembly
_atom_site_disorder_group
I1 I -0.00004(7) 0.21229(2) 0.61323(3) 0.05701(18) Uani 1 1 d . . . . .
I2 I 0.01607(7) 0.26884(2) 0.39244(3) 0.05905(19) Uani 1 1 d . . . . .
I3 I 0.32938(7) 0.30052(2) 0.56468(4) 0.06167(19) Uani 1 1 d . . . . .
I4 I 0.35072(7) 0.18507(2) 0.46108(4) 0.0645(2) Uani 1 1 d . . . . .
I5 I 0.88789(7) 0.56573(2) 0.34858(4) 0.05698(18) Uani 1 1 d . . . . .
I6 I 0.97771(8) 0.46650(2) 0.20879(4) 0.0672(2) Uani 1 1 d . . . . .
I7 I 0.62356(10) 0.53693(3) 0.14288(4) 0.0879(3) Uani 1 1 d . . . . .
I8 I 0.59271(8) 0.47083(2) 0.35250(6) 0.0897(3) Uani 1 1 d . . . . .
Cu1 Cu 0.08111(16) 0.20566(4) 0.47269(8) 0.0571(4) Uani 1 1 d . . . . .
Cu2 Cu 0.06694(15) 0.27647(4) 0.53716(8) 0.0559(4) Uani 1 1 d . . . . .
Cu3 Cu 0.27931(16) 0.25865(5) 0.44187(8) 0.0635(4) Uani 1 1 d . . . . .
Cu4 Cu 0.26677(16) 0.22586(5) 0.57867(8) 0.0604(4) Uani 1 1 d . . . . .
Cu5 Cu 0.87617(18) 0.53781(5) 0.20991(9) 0.0664(4) Uani 1 1 d . . . . .
Cu6 Cu 0.86333(17) 0.49050(4) 0.33567(8) 0.0625(4) Uani 1 1 d . . . . .
Cu7 Cu 0.64746(15) 0.53880(4) 0.29196(8) 0.0578(4) Uani 1 1 d . . . . .
Cu8 Cu 0.6984(2) 0.47292(5) 0.21410(12) 0.0895(6) Uani 1 1 d . . . . .
S1 S -0.0414(3) 0.15463(8) 0.42587(16) 0.0699(8) Uani 1 1 d D . . . .
S2 S -0.0710(3) 0.32443(7) 0.58378(14) 0.0572(6) Uani 1 1 d . . . . .
S5 S 1.0046(5) 0.58044(10) 0.1414(2) 0.1036(13) Uani 1 1 d . . . . .
S6 S 0.9691(3) 0.45854(7) 0.43340(13) 0.0538(6) Uani 1 1 d . . . . .
S7 S 0.4761(3) 0.58152(9) 0.32341(18) 0.0804(10) Uani 1 1 d . . . . .
C1 C -0.0256(14) 0.1546(4) 0.3277(6) 0.087(4) Uani 1 1 d D . . . .
H1A H 0.0303 0.1765 0.3117 0.105 Uiso 1 1 calc R U . . .
H1B H 0.0196 0.1310 0.3112 0.105 Uiso 1 1 calc R U . . .
C2 C -0.1678(17) 0.1572(6) 0.2966(7) 0.124(6) Uani 1 1 d D . . . .
H2A H -0.1659 0.1718 0.2501 0.149 Uiso 1 1 calc R U . . .
H2B H -0.2011 0.1313 0.2846 0.149 Uiso 1 1 calc R U . . .
C3 C -0.2612(15) 0.1744(5) 0.3441(9) 0.111(5) Uani 1 1 d D . . . .
H3A H -0.3551 0.1642 0.3342 0.134 Uiso 1 1 calc R U . . .
H3B H -0.2635 0.2021 0.3346 0.134 Uiso 1 1 calc R U . . .
C4 C -0.2220(12) 0.1677(5) 0.4212(7) 0.107(6) Uani 1 1 d D . . . .
H4A H -0.2791 0.1470 0.4415 0.128 Uiso 1 1 calc R U . . .
H4B H -0.2374 0.1909 0.4506 0.128 Uiso 1 1 calc R U . . .
C5 C -0.2426(11) 0.3045(4) 0.5986(7) 0.074(3) Uani 1 1 d . . . . .
H5A H -0.3142 0.3199 0.5727 0.089 Uiso 1 1 calc R U . . .
H5B H -0.2478 0.2782 0.5799 0.089 Uiso 1 1 calc R U . . .
C6 C -0.2641(18) 0.3053(6) 0.6804(9) 0.122(7) Uani 1 1 d . . . . .
H6A H -0.3519 0.3186 0.6901 0.146 Uiso 1 1 calc R U . . .
H6B H -0.2733 0.2789 0.6982 0.146 Uiso 1 1 calc R U . . .
C7 C -0.1602(19) 0.3226(7) 0.7197(8) 0.143(8) Uani 1 1 d . . . . .
H7A H -0.1415 0.3076 0.7649 0.172 Uiso 1 1 calc R U . . .
H7B H -0.1936 0.3478 0.7355 0.172 Uiso 1 1 calc R U . . .
C8 C -0.0290(14) 0.3280(4) 0.6819(6) 0.075(3) Uani 1 1 d . . . . .
H8A H 0.0383 0.3081 0.6969 0.090 Uiso 1 1 calc R U . . .
H8B H 0.0111 0.3531 0.6938 0.090 Uiso 1 1 calc R U . . .
S3 S 0.4144(4) 0.27793(10) 0.34446(17) 0.0870(10) Uani 1 1 d . . . . .
C9 C 0.4036(15) 0.3285(4) 0.3370(9) 0.096(4) Uani 1 1 d . . . . .
H9A H 0.3666 0.3362 0.2880 0.115 Uiso 1 1 calc R U . A 1
H9B H 0.3441 0.3392 0.3755 0.115 Uiso 1 1 calc R U . A 1
C10A C 0.556(4) 0.3417(10) 0.348(3) 0.124(12) Uani 0.68(6) 1 d D . P B 1
H10A H 0.5892 0.3506 0.3001 0.149 Uiso 0.68(6) 1 calc R U P B 1
H10B H 0.5562 0.3638 0.3817 0.149 Uiso 0.68(6) 1 calc R U P B 1
C11A C 0.645(3) 0.3174(10) 0.374(3) 0.156(17) Uani 0.68(6) 1 d D . P B 1
H11A H 0.6729 0.3246 0.4249 0.187 Uiso 0.68(6) 1 calc R U P B 1
H11B H 0.7282 0.3176 0.3436 0.187 Uiso 0.68(6) 1 calc R U P B 1
C12A C 0.582(3) 0.2774(7) 0.374(3) 0.17(2) Uani 0.68(6) 1 d D . P B 1
H12A H 0.5880 0.2670 0.4250 0.206 Uiso 0.68(6) 1 calc R U P B 1
H12B H 0.6366 0.2607 0.3422 0.206 Uiso 0.68(6) 1 calc R U P B 1
C10B C 0.509(6) 0.3438(12) 0.379(3) 0.059(13) Uiso 0.32(6) 1 d D . P B 2
H10C H 0.5458 0.3652 0.3500 0.071 Uiso 0.32(6) 1 calc R U P B 2
H10D H 0.4664 0.3549 0.4227 0.071 Uiso 0.32(6) 1 calc R U P B 2
C11B C 0.616(5) 0.3248(13) 0.403(3) 0.083(18) Uiso 0.32(6) 1 d D . P B 2
H11C H 0.6192 0.3261 0.4570 0.099 Uiso 0.32(6) 1 calc R U P B 2
H11D H 0.7002 0.3371 0.3844 0.099 Uiso 0.32(6) 1 calc R U P B 2
C12B C 0.616(7) 0.2832(12) 0.379(3) 0.073(17) Uiso 0.32(6) 1 d D . P B 2
H12C H 0.6390 0.2662 0.4211 0.088 Uiso 0.32(6) 1 calc R U P B 2
H12D H 0.6813 0.2786 0.3388 0.088 Uiso 0.32(6) 1 calc R U P B 2
S4 S 0.3830(4) 0.20773(11) 0.68520(16) 0.0859(10) Uani 1 1 d . . . . .
C13 C 0.5648(15) 0.2097(4) 0.6701(10) 0.111(6) Uani 1 1 d . . . . .
H13A H 0.5824 0.2171 0.6186 0.133 Uiso 1 1 calc R U . C 1
H13B H 0.6089 0.2287 0.7033 0.133 Uiso 1 1 calc R U . C 1
C14A C 0.621(2) 0.1726(8) 0.685(2) 0.114(11) Uani 0.69(5) 1 d D . P D 1
H14A H 0.6925 0.1667 0.6488 0.137 Uiso 0.69(5) 1 calc R U P D 1
H14B H 0.6648 0.1723 0.7347 0.137 Uiso 0.69(5) 1 calc R U P D 1
C15A C 0.527(3) 0.1471(8) 0.682(4) 0.25(4) Uani 0.69(5) 1 d D . P D 1
H15A H 0.5523 0.1269 0.7171 0.295 Uiso 0.69(5) 1 calc R U P D 1
H15B H 0.5277 0.1358 0.6318 0.295 Uiso 0.69(5) 1 calc R U P D 1
C16A C 0.386(2) 0.1587(9) 0.696(2) 0.095(11) Uani 0.69(5) 1 d D . P D 1
H16A H 0.3610 0.1517 0.7467 0.115 Uiso 0.69(5) 1 calc R U P D 1
H16B H 0.3207 0.1465 0.6609 0.115 Uiso 0.69(5) 1 calc R U P D 1
C14B C 0.614(5) 0.1712(14) 0.635(4) 0.091(17) Uiso 0.31(5) 1 d D . P D 2
H14C H 0.6156 0.1745 0.5809 0.109 Uiso 0.31(5) 1 calc R U P D 2
H14D H 0.7107 0.1665 0.6520 0.109 Uiso 0.31(5) 1 calc R U P D 2
C15B C 0.543(5) 0.1416(13) 0.649(3) 0.087(18) Uiso 0.31(5) 1 d D . P D 2
H15C H 0.5853 0.1287 0.6923 0.104 Uiso 0.31(5) 1 calc R U P D 2
H15D H 0.5490 0.1240 0.6066 0.104 Uiso 0.31(5) 1 calc R U P D 2
C16B C 0.398(5) 0.1482(15) 0.663(3) 0.073(17) Uiso 0.31(5) 1 d D . P D 2
H16C H 0.3685 0.1332 0.7063 0.088 Uiso 0.31(5) 1 calc R U P D 2
H16D H 0.3396 0.1411 0.6201 0.088 Uiso 0.31(5) 1 calc R U P D 2
C17 C 1.1813(18) 0.5656(7) 0.1441(9) 0.146(9) Uani 1 1 d . . . . .
H17A H 1.2418 0.5869 0.1596 0.175 Uiso 1 1 calc R U . . .
H17B H 1.1943 0.5446 0.1798 0.175 Uiso 1 1 calc R U . . .
C18 C 1.216(2) 0.5530(9) 0.0702(11) 0.186(13) Uani 1 1 d . . . . .
H18A H 1.2859 0.5705 0.0501 0.223 Uiso 1 1 calc R U . . .
H18B H 1.2593 0.5275 0.0737 0.223 Uiso 1 1 calc R U . . .
C19 C 1.113(2) 0.5513(9) 0.0255(12) 0.185(13) Uani 1 1 d . . . . .
H19A H 1.0950 0.5242 0.0151 0.222 Uiso 1 1 calc R U . . .
H19B H 1.1418 0.5630 -0.0213 0.222 Uiso 1 1 calc R U . . .
C20 C 0.9843(17) 0.5683(7) 0.0448(8) 0.139(8) Uani 1 1 d . . . . .
H20A H 0.9071 0.5502 0.0372 0.166 Uiso 1 1 calc R U . . .
H20B H 0.9658 0.5913 0.0149 0.166 Uiso 1 1 calc R U . . .
C21 C 1.1553(12) 0.4570(3) 0.4219(7) 0.069(3) Uani 1 1 d . . . . .
H21A H 1.1815 0.4721 0.3785 0.083 Uiso 1 1 calc R U . . .
H21B H 1.2036 0.4675 0.4660 0.083 Uiso 1 1 calc R U . . .
C22 C 1.1939(14) 0.4157(4) 0.4114(12) 0.114(6) Uani 1 1 d . . . . .
H22A H 1.2496 0.4134 0.3666 0.137 Uiso 1 1 calc R U . . .
H22B H 1.2528 0.4075 0.4538 0.137 Uiso 1 1 calc R U . . .
C23 C 1.0877(17) 0.3922(4) 0.4053(13) 0.140(8) Uani 1 1 d . . . . .
H23A H 1.1030 0.3714 0.4410 0.168 Uiso 1 1 calc R U . . .
H23B H 1.0891 0.3809 0.3555 0.168 Uiso 1 1 calc R U . . .
C24 C 0.9459(13) 0.4076(3) 0.4166(7) 0.072(3) Uani 1 1 d . . . . .
H24A H 0.9028 0.3953 0.4593 0.087 Uiso 1 1 calc R U . . .
H24B H 0.8864 0.4033 0.3723 0.087 Uiso 1 1 calc R U . . .
C25 C 0.5046(16) 0.5935(4) 0.4235(9) 0.107(5) Uani 1 1 d . . . . .
H25A H 0.5743 0.5765 0.4467 0.129 Uiso 1 1 calc R U . . .
H25B H 0.5357 0.6201 0.4296 0.129 Uiso 1 1 calc R U . . .
C26 C 0.3652(17) 0.5877(4) 0.4564(8) 0.094(4) Uani 1 1 d . . . . .
H26A H 0.3743 0.5849 0.5105 0.112 Uiso 1 1 calc R U . . .
H26B H 0.3046 0.6097 0.4454 0.112 Uiso 1 1 calc R U . . .
C27 C 0.3068(15) 0.5533(5) 0.4237(7) 0.097(5) Uani 1 1 d . . . . .
H27A H 0.2082 0.5512 0.4364 0.117 Uiso 1 1 calc R U . . .
H27B H 0.3561 0.5309 0.4437 0.117 Uiso 1 1 calc R U . . .
C28 C 0.3197(12) 0.5546(5) 0.3433(7) 0.092(4) Uani 1 1 d . . . . .
H28A H 0.2377 0.5671 0.3204 0.110 Uiso 1 1 calc R U . . .
H28B H 0.3266 0.5286 0.3233 0.110 Uiso 1 1 calc R U . . .
S8A S 0.5718(7) 0.41559(19) 0.1886(3) 0.070(3) Uani 0.512(14) 1 d D . P E 1
C29A C 0.570(3) 0.4116(9) 0.0898(11) 0.100(10) Uani 0.512(14) 1 d D . P E 1
H29A H 0.6577 0.4213 0.0693 0.120 Uiso 0.512(14) 1 calc R U P E 1
H29B H 0.5565 0.3850 0.0740 0.120 Uiso 0.512(14) 1 calc R U P E 1
C30A C 0.453(4) 0.4354(18) 0.0673(16) 0.29(6) Uani 0.512(14) 1 d D . P E 1
H30A H 0.4836 0.4622 0.0663 0.354 Uiso 0.512(14) 1 calc R U P E 1
H30B H 0.4236 0.4283 0.0167 0.354 Uiso 0.512(14) 1 calc R U P E 1
C31A C 0.340(3) 0.4322(19) 0.1138(17) 0.13(2) Uani 0.512(14) 1 d D . P E 1
H31A H 0.2817 0.4105 0.0980 0.160 Uiso 0.512(14) 1 calc R U P E 1
H31B H 0.2834 0.4555 0.1105 0.160 Uiso 0.512(14) 1 calc R U P E 1
C32A C 0.388(2) 0.4265(10) 0.1896(13) 0.098(13) Uani 0.512(14) 1 d D . P E 1
H32A H 0.3373 0.4053 0.2123 0.118 Uiso 0.512(14) 1 calc R U P E 1
H32B H 0.3727 0.4497 0.2189 0.118 Uiso 0.512(14) 1 calc R U P E 1
S8B S 0.6234(7) 0.4262(2) 0.1279(5) 0.084(3) Uani 0.488(14) 1 d D . P E 2
C29B C 0.487(4) 0.4436(13) 0.070(3) 0.28(6) Uani 0.488(14) 1 d D . P E 2
H29C H 0.4650 0.4703 0.0827 0.337 Uiso 0.488(14) 1 calc R U P E 2
H29D H 0.5130 0.4426 0.0177 0.337 Uiso 0.488(14) 1 calc R U P E 2
C30B C 0.367(4) 0.4192(19) 0.083(4) 0.20(4) Uani 0.488(14) 1 d D . P E 2
H30C H 0.2811 0.4330 0.0694 0.235 Uiso 0.488(14) 1 calc R U P E 2
H30D H 0.3723 0.3964 0.0511 0.235 Uiso 0.488(14) 1 calc R U P E 2
C31B C 0.364(3) 0.4082(17) 0.157(4) 0.29(6) Uani 0.488(14) 1 d D . P E 2
H31C H 0.3007 0.3864 0.1628 0.351 Uiso 0.488(14) 1 calc R U P E 2
H31D H 0.3307 0.4294 0.1875 0.351 Uiso 0.488(14) 1 calc R U P E 2
C32B C 0.505(4) 0.3975(12) 0.181(2) 0.19(3) Uani 0.488(14) 1 d D . P E 2
H32C H 0.5207 0.3702 0.1716 0.226 Uiso 0.488(14) 1 calc R U P E 2
H32D H 0.5184 0.4024 0.2342 0.226 Uiso 0.488(14) 1 calc R U P E 2

loop_
_atom_site_aniso_label
_atom_site_aniso_U_11
_atom_site_aniso_U_22
_atom_site_aniso_U_33
_atom_site_aniso_U_23
_atom_site_aniso_U_13
_atom_site_aniso_U_12
I1 0.0641(4) 0.0524(4) 0.0554(4) 0.0122(3) 0.0178(3) 0.0018(3)
I2 0.0648(4) 0.0587(4) 0.0527(3) 0.0133(3) -0.0187(3) -0.0082(3)
I3 0.0558(4) 0.0670(4) 0.0623(4) -0.0179(3) 0.0010(3) -0.0189(3)
I4 0.0617(4) 0.0749(5) 0.0569(4) -0.0175(3) 0.0042(3) 0.0155(3)
I5 0.0587(4) 0.0505(4) 0.0618(4) -0.0067(3) 0.0027(3) -0.0053(3)
I6 0.0794(5) 0.0642(4) 0.0582(4) -0.0050(3) 0.0054(3) 0.0258(3)
I7 0.0975(6) 0.1067(7) 0.0584(4) 0.0019(4) -0.0209(4) 0.0349(5)
I8 0.0574(5) 0.0626(5) 0.1491(8) 0.0484(5) -0.0011(5) -0.0075(3)
Cu1 0.0610(9) 0.0551(8) 0.0547(8) -0.0051(6) -0.0091(7) -0.0102(7)
Cu2 0.0539(9) 0.0545(8) 0.0596(8) 0.0001(6) 0.0072(6) 0.0031(6)
Cu3 0.0594(10) 0.0787(10) 0.0528(8) -0.0023(7) 0.0083(7) -0.0154(8)
Cu4 0.0619(10) 0.0732(10) 0.0456(7) -0.0037(7) -0.0108(6) 0.0113(7)
Cu5 0.0753(11) 0.0651(10) 0.0596(9) 0.0086(7) 0.0173(8) 0.0059(8)
Cu6 0.0671(10) 0.0561(9) 0.0641(9) 0.0087(7) -0.0034(7) 0.0112(7)
Cu7 0.0523(9) 0.0564(9) 0.0651(9) 0.0067(7) 0.0112(7) 0.0071(6)
Cu8 0.0787(13) 0.0689(11) 0.1193(16) -0.0269(10) -0.0330(11) 0.0074(9)
S1 0.086(2) 0.0524(15) 0.0701(16) -0.0012(12) -0.0178(14) -0.0177(13)
S2 0.0684(17) 0.0447(13) 0.0586(14) 0.0065(10) 0.0052(12) 0.0070(11)
S5 0.144(4) 0.072(2) 0.098(2) 0.0109(18) 0.065(2) 0.002(2)
S6 0.0593(15) 0.0511(13) 0.0512(13) 0.0030(10) 0.0034(10) 0.0095(11)
S7 0.082(2) 0.0732(18) 0.088(2) 0.0423(16) 0.0435(16) 0.0333(15)
C1 0.091(10) 0.101(10) 0.071(8) -0.041(7) 0.010(7) -0.008(7)
C2 0.117(14) 0.20(2) 0.057(8) -0.002(10) -0.014(8) 0.032(13)
C3 0.069(10) 0.150(15) 0.114(12) -0.023(11) -0.021(8) 0.017(9)
C4 0.064(9) 0.170(15) 0.087(9) -0.034(9) 0.009(7) -0.060(9)
C5 0.045(7) 0.083(8) 0.094(9) -0.015(7) -0.001(6) 0.011(6)
C6 0.108(13) 0.172(17) 0.088(10) -0.056(11) 0.049(9) -0.061(12)
C7 0.116(14) 0.26(3) 0.051(8) 0.013(11) 0.009(8) 0.008(16)
C8 0.095(9) 0.074(8) 0.055(6) -0.018(5) -0.007(6) -0.012(7)
S3 0.104(3) 0.095(2) 0.0633(17) -0.0183(16) 0.0340(16) -0.0366(19)
C9 0.086(10) 0.102(11) 0.098(10) 0.030(8) -0.002(8) 0.023(8)
C10A 0.12(2) 0.11(2) 0.14(3) 0.04(2) 0.01(2) -0.057(18)
C11A 0.061(18) 0.11(3) 0.29(5) -0.04(3) -0.01(2) 0.010(16)
C12A 0.055(18) 0.082(18) 0.38(7) 0.06(2) 0.10(3) 0.022(14)
S4 0.089(2) 0.118(3) 0.0499(15) -0.0004(15) -0.0203(14) 0.0290(19)
C13 0.088(11) 0.100(11) 0.143(14) 0.048(10) -0.040(10) -0.040(9)
C14A 0.074(16) 0.14(2) 0.13(3) 0.027(18) 0.005(13) 0.022(15)
C15A 0.11(3) 0.07(2) 0.56(11) 0.10(4) 0.11(4) 0.032(17)
C16A 0.067(14) 0.10(2) 0.12(3) 0.06(2) 0.000(13) -0.020(11)
C17 0.113(14) 0.25(3) 0.071(10) 0.023(12) -0.013(9) -0.076(15)
C18 0.113(17) 0.34(4) 0.106(15) 0.029(19) 0.023(12) 0.10(2)
C19 0.095(15) 0.34(4) 0.118(16) -0.13(2) 0.027(12) -0.004(18)
C20 0.089(11) 0.27(3) 0.060(8) 0.065(12) -0.005(7) -0.018(13)
C21 0.061(7) 0.060(7) 0.086(8) 0.008(6) -0.007(6) -0.004(5)
C22 0.054(9) 0.077(10) 0.210(19) -0.032(10) 0.012(9) 0.018(7)
C23 0.088(12) 0.049(8) 0.28(3) -0.018(11) 0.055(14) 0.015(8)
C24 0.080(8) 0.048(6) 0.089(8) 0.009(5) 0.007(6) -0.009(5)
C25 0.096(11) 0.086(10) 0.140(13) -0.064(10) 0.004(9) -0.004(8)
C26 0.119(12) 0.081(9) 0.081(9) -0.003(7) 0.028(8) 0.005(8)
C27 0.085(10) 0.134(13) 0.073(8) -0.005(8) 0.029(7) -0.028(9)
C28 0.043(7) 0.151(13) 0.081(8) -0.026(8) 0.006(6) 0.008(7)
S8A 0.090(5) 0.061(4) 0.058(4) 0.003(3) -0.007(3) -0.005(3)
C29A 0.11(2) 0.10(2) 0.09(2) -0.039(19) 0.028(18) -0.031(19)
C30A 0.31(10) 0.48(15) 0.09(4) -0.05(5) -0.16(6) 0.18(9)
C31A 0.06(2) 0.25(7) 0.09(2) 0.00(3) 0.003(19) 0.05(3)
C32A 0.060(19) 0.16(4) 0.077(17) -0.020(18) 0.018(13) -0.06(2)
S8B 0.066(5) 0.093(6) 0.092(7) -0.036(4) -0.001(4) -0.004(3)
C29B 0.64(18) 0.08(3) 0.13(5) 0.07(3) 0.06(7) -0.01(6)
C30B 0.12(4) 0.21(6) 0.24(7) 0.15(6) -0.13(4) -0.11(4)
C31B 0.05(3) 0.14(5) 0.7(2) 0.11(8) 0.05(6) -0.03(3)
C32B 0.32(8) 0.08(3) 0.16(4) 0.01(3) 0.07(5) -0.09(4)

loop_
_atom_type_symbol
_atom_type_description
_atom_type_scat_dispersion_real
_atom_type_scat_dispersion_imag
_atom_type_scat_source
C C 0.0181 0.0091 'International Tables Vol C Tables 4.2.6.8 and 6.1.1.4'
H H 0.0000 0.0000 'International Tables Vol C Tables 4.2.6.8 and 6.1.1.4'
S S 0.3331 0.5567 'International Tables Vol C Tables 4.2.6.8 and 6.1.1.4'
Cu Cu -1.9646 0.5888 'International Tables Vol C Tables 4.2.6.8 and 6.1.1.4'
I I -0.3257 6.8362 'International Tables Vol C Tables 4.2.6.8 and 6.1.1.4'

loop_
_geom_angle_atom_site_label_1
_geom_angle_atom_site_label_2
_geom_angle_atom_site_label_3
_geom_angle
Cu1 I1 Cu4 59.85(4)
Cu1 I1 Cu2 61.10(4)
Cu4 I1 Cu2 60.00(5)
Cu2 I2 Cu3 62.39(5)
Cu2 I2 Cu1 61.47(4)
Cu3 I2 Cu1 60.67(5)
Cu3 I3 Cu2 61.88(5)
Cu3 I3 Cu4 60.82(5)
Cu2 I3 Cu4 60.28(5)
Cu3 I4 Cu4 60.87(5)
Cu3 I4 Cu1 60.76(5)
Cu4 I4 Cu1 59.55(4)
Cu6 I5 Cu7 62.79(5)
Cu6 I5 Cu5 63.59(5)
Cu7 I5 Cu5 59.90(5)
Cu5 I6 Cu6 63.12(5)
Cu5 I6 Cu8 63.87(6)
Cu6 I6 Cu8 61.24(6)
Cu8 I7 Cu5 64.09(5)
Cu8 I7 Cu7 61.64(6)
Cu5 I7 Cu7 59.66(5)
Cu7 I8 Cu6 62.03(5)
Cu7 I8 Cu8 61.33(5)
Cu6 I8 Cu8 60.76(5)
S1 Cu1 I1 104.97(10)
S1 Cu1 Cu4 142.86(10)
I1 Cu1 Cu4 60.37(5)
S1 Cu1 I4 104.43(10)
I1 Cu1 I4 113.36(5)
Cu4 Cu1 I4 60.10(5)
S1 Cu1 I2 109.23(9)
I1 Cu1 I2 111.48(6)
Cu4 Cu1 I2 107.91(6)
I4 Cu1 I2 112.75(6)
S1 Cu1 Cu3 144.26(11)
I1 Cu1 Cu3 110.71(6)
Cu4 Cu1 Cu3 60.57(6)
I4 Cu1 Cu3 59.34(5)
I2 Cu1 Cu3 59.27(5)
S1 Cu1 Cu2 146.23(11)
I1 Cu1 Cu2 60.16(4)
Cu4 Cu1 Cu2 59.86(5)
I4 Cu1 Cu2 109.32(6)
I2 Cu1 Cu2 58.35(4)
Cu3 Cu1 Cu2 60.83(5)
S2 Cu2 I2 109.64(8)
S2 Cu2 I3 104.36(9)
I2 Cu2 I3 111.30(5)
S2 Cu2 Cu4 141.71(9)
I2 Cu2 Cu4 108.64(6)
I3 Cu2 Cu4 59.88(5)
S2 Cu2 I1 105.86(8)
I2 Cu2 I1 111.84(6)
I3 Cu2 I1 113.37(6)
Cu4 Cu2 I1 59.57(5)
S2 Cu2 Cu1 147.77(10)
I2 Cu2 Cu1 60.18(5)
I3 Cu2 Cu1 107.79(6)
Cu4 Cu2 Cu1 58.92(5)
I1 Cu2 Cu1 58.74(4)
S2 Cu2 Cu3 145.78(9)
I2 Cu2 Cu3 59.32(5)
I3 Cu2 Cu3 58.99(5)
Cu4 Cu2 Cu3 59.72(6)
I1 Cu2 Cu3 108.25(6)
Cu1 Cu2 Cu3 59.27(5)
S3 Cu3 I4 103.43(12)
S3 Cu3 I2 104.48(12)
I4 Cu3 I2 113.95(6)
S3 Cu3 I3 111.96(10)
I4 Cu3 I3 112.08(6)
I2 Cu3 I3 110.52(6)
S3 Cu3 Cu1 139.62(10)
I4 Cu3 Cu1 59.90(5)
I2 Cu3 Cu1 60.06(5)
I3 Cu3 Cu1 108.42(6)
S3 Cu3 Cu4 148.08(13)
I4 Cu3 Cu4 59.72(5)
I2 Cu3 Cu4 107.20(6)
I3 Cu3 Cu4 59.68(5)
Cu1 Cu3 Cu4 58.90(5)
S3 Cu3 Cu2 147.29(13)
I4 Cu3 Cu2 109.01(6)
I2 Cu3 Cu2 58.29(5)
I3 Cu3 Cu2 59.13(5)
Cu1 Cu3 Cu2 59.90(5)
Cu4 Cu3 Cu2 59.01(5)
S4 Cu4 Cu1 146.04(13)
S4 Cu4 I1 101.88(11)
Cu1 Cu4 I1 59.78(5)
S4 Cu4 I4 111.36(10)
Cu1 Cu4 I4 60.35(5)
I1 Cu4 I4 113.05(6)
S4 Cu4 I3 103.99(12)
Cu1 Cu4 I3 109.60(6)
I1 Cu4 I3 114.09(6)
I4 Cu4 I3 111.64(6)
S4 Cu4 Cu2 138.02(11)
Cu1 Cu4 Cu2 61.22(5)
I1 Cu4 Cu2 60.43(5)
I4 Cu4 Cu2 110.63(6)
I3 Cu4 Cu2 59.84(5)
S4 Cu4 Cu3 147.69(13)
Cu1 Cu4 Cu3 60.53(5)
I1 Cu4 Cu3 110.19(6)
I4 Cu4 Cu3 59.41(5)
I3 Cu4 Cu3 59.50(5)
Cu2 Cu4 Cu3 61.27(5)
S5 Cu5 Cu7 137.86(12)
S5 Cu5 I6 113.49(11)
Cu7 Cu5 I6 108.64(6)
S5 Cu5 I5 104.52(12)
Cu7 Cu5 I5 59.89(5)
I6 Cu5 I5 109.78(6)
S5 Cu5 I7 104.75(14)
Cu7 Cu5 I7 60.29(5)
I6 Cu5 I7 108.13(6)
I5 Cu5 I7 116.22(6)
S5 Cu5 Cu6 147.61(15)
Cu7 Cu5 Cu6 60.71(5)
I6 Cu5 Cu6 58.68(5)
I5 Cu5 Cu6 57.67(5)
I7 Cu5 Cu6 107.48(7)
S5 Cu5 Cu8 149.09(14)
Cu7 Cu5 Cu8 59.65(6)
I6 Cu5 Cu8 58.35(5)
I5 Cu5 Cu8 106.19(7)
I7 Cu5 Cu8 57.72(6)
Cu6 Cu5 Cu8 58.07(6)
S6 Cu6 I5 112.21(9)
S6 Cu6 I6 108.46(8)
I5 Cu6 I6 110.29(6)
S6 Cu6 I8 101.45(9)
I5 Cu6 I8 109.00(6)
I6 Cu6 I8 115.21(7)
S6 Cu6 Cu8 137.60(10)
I5 Cu6 Cu8 109.94(6)
I6 Cu6 Cu8 59.42(6)
I8 Cu6 Cu8 59.67(7)
S6 Cu6 Cu7 145.76(10)
I5 Cu6 Cu7 59.00(5)
I6 Cu6 Cu7 105.37(6)
I8 Cu6 Cu7 58.31(5)
Cu8 Cu6 Cu7 59.72(6)
S6 Cu6 Cu5 151.14(10)
I5 Cu6 Cu5 58.74(5)
I6 Cu6 Cu5 58.20(5)
I8 Cu6 Cu5 107.39(6)
Cu8 Cu6 Cu5 61.53(7)
Cu7 Cu6 Cu5 57.21(5)
S7 Cu7 I8 109.19(9)
S7 Cu7 I5 107.03(12)
I8 Cu7 I5 109.48(6)
S7 Cu7 Cu5 138.10(10)
I8 Cu7 Cu5 112.67(6)
I5 Cu7 Cu5 60.21(5)
S7 Cu7 I7 102.47(10)
I8 Cu7 I7 111.87(6)
I5 Cu7 I7 116.29(6)
Cu5 Cu7 I7 60.05(5)
S7 Cu7 Cu8 143.74(13)
I8 Cu7 Cu8 60.07(6)
I5 Cu7 Cu8 109.16(6)
Cu5 Cu7 Cu8 63.21(7)
I7 Cu7 Cu8 58.82(6)
S7 Cu7 Cu6 149.16(11)
I8 Cu7 Cu6 59.66(5)
I5 Cu7 Cu6 58.21(5)
Cu5 Cu7 Cu6 62.08(6)
I7 Cu7 Cu6 108.36(6)
Cu8 Cu7 Cu6 59.59(6)
S8B Cu8 I7 100.9(2)
S8A Cu8 I7 118.81(16)
S8B Cu8 I6 102.03(19)
S8A Cu8 I6 115.23(18)
I7 Cu8 I6 108.06(8)
S8B Cu8 I8 118.2(2)
S8A Cu8 I8 87.44(17)
I7 Cu8 I8 111.21(7)
I6 Cu8 I8 115.03(7)
S8B Cu8 Cu6 147.6(2)
S8A Cu8 Cu6 128.69(17)
I7 Cu8 Cu6 109.87(7)
I6 Cu8 Cu6 59.34(5)
I8 Cu8 Cu6 59.57(6)
S8B Cu8 Cu7 149.7(2)
S8A Cu8 Cu7 135.10(19)
I7 Cu8 Cu7 59.54(5)
I6 Cu8 Cu7 106.06(7)
I8 Cu8 Cu7 58.60(6)
Cu6 Cu8 Cu7 60.69(6)
S8B Cu8 Cu5 135.3(2)
S8A Cu8 Cu5 166.03(19)
I7 Cu8 Cu5 58.19(6)
I6 Cu8 Cu5 57.79(5)
I8 Cu8 Cu5 106.44(7)
Cu6 Cu8 Cu5 60.40(6)
Cu7 Cu8 Cu5 57.14(6)
C1 S1 C4 93.3(6)
C1 S1 Cu1 108.2(5)
C4 S1 Cu1 107.9(5)
C8 S2 C5 93.7(6)
C8 S2 Cu2 106.8(4)
C5 S2 Cu2 107.8(4)
C17 S5 C20 92.3(8)
C17 S5 Cu5 108.5(7)
C20 S5 Cu5 108.5(6)
C21 S6 C24 94.0(5)
C21 S6 Cu6 110.4(4)
C24 S6 Cu6 107.3(4)
C28 S7 C25 91.7(6)
C28 S7 Cu7 108.1(5)
C25 S7 Cu7 107.1(5)
C2 C1 S1 106.3(9)
C2 C1 H1A 110.5
S1 C1 H1A 110.5
C2 C1 H1B 110.5
S1 C1 H1B 110.5
H1A C1 H1B 108.7
C3 C2 C1 113.5(12)
C3 C2 H2A 108.9
C1 C2 H2A 108.9
C3 C2 H2B 108.9
C1 C2 H2B 108.9
H2A C2 H2B 107.7
C2 C3 C4 111.2(13)
C2 C3 H3A 109.4
C4 C3 H3A 109.4
C2 C3 H3B 109.4
C4 C3 H3B 109.4
H3A C3 H3B 108.0
C3 C4 S1 108.4(9)
C3 C4 H4A 110.0
S1 C4 H4A 110.0
C3 C4 H4B 110.0
S1 C4 H4B 110.0
H4A C4 H4B 108.4
C6 C5 S2 106.5(9)
C6 C5 H5A 110.4
S2 C5 H5A 110.4
C6 C5 H5B 110.4
S2 C5 H5B 110.4
H5A C5 H5B 108.6
C7 C6 C5 114.1(13)
C7 C6 H6A 108.7
C5 C6 H6A 108.7
C7 C6 H6B 108.7
C5 C6 H6B 108.7
H6A C6 H6B 107.6
C6 C7 C8 116.5(13)
C6 C7 H7A 108.2
C8 C7 H7A 108.2
C6 C7 H7B 108.2
C8 C7 H7B 108.2
H7A C7 H7B 107.3
C7 C8 S2 105.8(9)
C7 C8 H8A 110.6
S2 C8 H8A 110.6
C7 C8 H8B 110.6
S2 C8 H8B 110.6
H8A C8 H8B 108.7
C12A S3 C9 95.1(10)
C9 S3 C12B 89.2(13)
C12A S3 Cu3 107.6(15)
C9 S3 Cu3 108.4(5)
C12B S3 Cu3 110.0(16)
C10B C9 S3 107.9(18)
C10A C9 S3 103.5(15)
C10A C9 H9A 111.1
S3 C9 H9A 111.1
C10A C9 H9B 111.1
S3 C9 H9B 111.1
H9A C9 H9B 109.0
C11A C10A C9 118(2)
C11A C10A H10A 107.8
C9 C10A H10A 107.8
C11A C10A H10B 107.8
C9 C10A H10B 107.8
H10A C10A H10B 107.1
C10A C11A C12A 111(2)
C10A C11A H11A 109.5
C12A C11A H11A 109.5
C10A C11A H11B 109.5
C12A C11A H11B 109.5
H11A C11A H11B 108.1
C11A C12A S3 111.2(17)
C11A C12A H12A 109.4
S3 C12A H12A 109.4
C11A C12A H12B 109.4
S3 C12A H12B 109.4
H12A C12A H12B 108.0
C11B C10B C9 124(3)
C11B C10B H10C 106.3
C9 C10B H10C 106.3
C11B C10B H10D 106.3
C9 C10B H10D 106.3
H10C C10B H10D 106.4
C10B C11B C12B 114(3)
C10B C11B H11C 108.7
C12B C11B H11C 108.7
C10B C11B H11D 108.7
C12B C11B H11D 108.7
H11C C11B H11D 107.6
C11B C12B S3 99(3)
C11B C12B H12C 111.9
S3 C12B H12C 111.9
C11B C12B H12D 111.9
S3 C12B H12D 111.9
H12C C12B H12D 109.6
C16A S4 C13 92.3(9)
C13 S4 C16B 86.5(13)
C16A S4 Cu4 112.2(13)
C13 S4 Cu4 108.9(5)
C16B S4 Cu4 98.6(16)
C14A C13 S4 107.5(13)
C14B C13 S4 109.7(18)
C14A C13 H13A 110.2
S4 C13 H13A 110.2
C14A C13 H13B 110.2
S4 C13 H13B 110.2
H13A C13 H13B 108.5
C15A C14A C13 112(2)
C15A C14A H14A 109.3
C13 C14A H14A 109.3
C15A C14A H14B 109.3
C13 C14A H14B 109.3
H14A C14A H14B 108.0
C14A C15A C16A 117(3)
C14A C15A H15A 107.9
C16A C15A H15A 107.9
C14A C15A H15B 107.9
C16A C15A H15B 107.9
H15A C15A H15B 107.2
C15A C16A S4 106.0(14)
C15A C16A H16A 110.5
S4 C16A H16A 110.5
C15A C16A H16B 110.5
S4 C16A H16B 110.5
H16A C16A H16B 108.7
C15B C14B C13 117(4)
C15B C14B H14C 108.1
C13 C14B H14C 108.1
C15B C14B H14D 108.1
C13 C14B H14D 108.1
H14C C14B H14D 107.3
C14B C15B C16B 116(4)
C14B C15B H15C 108.4
C16B C15B H15C 108.4
C14B C15B H15D 108.4
C16B C15B H15D 108.4
H15C C15B H15D 107.4
C15B C16B S4 105(3)
C15B C16B H16C 110.7
S4 C16B H16C 110.7
C15B C16B H16D 110.7
S4 C16B H16D 110.7
H16C C16B H16D 108.8
C18 C17 S5 107.8(12)
C18 C17 H17A 110.1
S5 C17 H17A 110.1
C18 C17 H17B 110.1
S5 C17 H17B 110.1
H17A C17 H17B 108.5
C19 C18 C17 113.9(17)
C19 C18 H18A 108.8
C17 C18 H18A 108.8
C19 C18 H18B 108.8
C17 C18 H18B 108.8
H18A C18 H18B 107.7
C18 C19 C20 119.9(17)
C18 C19 H19A 107.4
C20 C19 H19A 107.4
C18 C19 H19B 107.4
C20 C19 H19B 107.4
H19A C19 H19B 106.9
C19 C20 S5 105.1(12)
C19 C20 H20A 110.7
S5 C20 H20A 110.7
C19 C20 H20B 110.7
S5 C20 H20B 110.7
H20A C20 H20B 108.8
C22 C21 S6 106.9(8)
C22 C21 H21A 110.4
S6 C21 H21A 110.4
C22 C21 H21B 110.4
S6 C21 H21B 110.4
H21A C21 H21B 108.6
C23 C22 C21 114.7(12)
C23 C22 H22A 108.6
C21 C22 H22A 108.6
C23 C22 H22B 108.6
C21 C22 H22B 108.6
H22A C22 H22B 107.6
C22 C23 C24 118.5(12)
C22 C23 H23A 107.7
C24 C23 H23A 107.7
C22 C23 H23B 107.7
C24 C23 H23B 107.7
H23A C23 H23B 107.1
C23 C24 S6 105.6(9)
C23 C24 H24A 110.6
S6 C24 H24A 110.6
C23 C24 H24B 110.6
S6 C24 H24B 110.6
H24A C24 H24B 108.8
C26 C25 S7 103.9(10)
C26 C25 H25A 111.0
S7 C25 H25A 111.0
C26 C25 H25B 111.0
S7 C25 H25B 111.0
H25A C25 H25B 109.0
C27 C26 C25 107.2(11)
C27 C26 H26A 110.3
C25 C26 H26A 110.3
C27 C26 H26B 110.3
C25 C26 H26B 110.3
H26A C26 H26B 108.5
C26 C27 C28 109.8(13)
C26 C27 H27A 109.7
C28 C27 H27A 109.7
C26 C27 H27B 109.7
C28 C27 H27B 109.7
H27A C27 H27B 108.2
C27 C28 S7 107.5(9)
C27 C28 H28A 110.2
S7 C28 H28A 110.2
C27 C28 H28B 110.2
S7 C28 H28B 110.2
H28A C28 H28B 108.5
C29A S8A C32A 92.4(10)
C29A S8A Cu8 104.5(11)
C32A S8A Cu8 108.3(11)
C30A C29A S8A 102.9(15)
C30A C29A H29A 111.2
S8A C29A H29A 111.2
C30A C29A H29B 111.2
S8A C29A H29B 111.2
H29A C29A H29B 109.1
C31A C30A C29A 113(3)
C31A C30A H30A 108.9
C29A C30A H30A 108.9
C31A C30A H30B 108.9
C29A C30A H30B 108.9
H30A C30A H30B 107.7
C30A C31A C32A 110(2)
C30A C31A H31A 109.7
C32A C31A H31A 109.7
C30A C31A H31B 109.7
C32A C31A H31B 109.7
H31A C31A H31B 108.2
C31A C32A S8A 108.2(15)
C31A C32A H32A 110.1
S8A C32A H32A 110.1
C31A C32A H32B 110.1
S8A C32A H32B 110.1
H32A C32A H32B 108.4
C29B S8B C32B 92.0(12)
C29B S8B Cu8 111.2(19)
C32B S8B Cu8 103.0(17)
C30B C29B S8B 106.4(17)
C30B C29B H29C 110.4
S8B C29B H29C 110.4
C30B C29B H29D 110.4
S8B C29B H29D 110.4
H29C C29B H29D 108.6
C31B C30B C29B 110(3)
C31B C30B H30C 109.6
C29B C30B H30C 109.6
C31B C30B H30D 109.6
C29B C30B H30D 109.6
H30C C30B H30D 108.1
C30B C31B C32B 108(3)
C30B C31B H31C 110.0
C32B C31B H31C 110.0
C30B C31B H31D 110.0
C32B C31B H31D 110.0
H31C C31B H31D 108.4
C31B C32B S8B 107.0(16)
C31B C32B H32C 110.3
S8B C32B H32C 110.3
C31B C32B H32D 110.3
S8B C32B H32D 110.3
H32C C32B H32D 108.6

loop_
_geom_bond_atom_site_label_1
_geom_bond_atom_site_label_2
_geom_bond_distance
I1 Cu1 2.6709(16)
I1 Cu4 2.6867(17)
I1 Cu2 2.7101(15)
I2 Cu2 2.6505(15)
I2 Cu3 2.6794(17)
I2 Cu1 2.7012(16)
I3 Cu3 2.6829(16)
I3 Cu2 2.6867(16)
I3 Cu4 2.6880(17)
I4 Cu3 2.6791(18)
I4 Cu4 2.6878(16)
I4 Cu1 2.6943(17)
I5 Cu6 2.6469(16)
I5 Cu7 2.6691(17)
I5 Cu5 2.6777(17)
I6 Cu5 2.6735(17)
I6 Cu6 2.6874(17)
I6 Cu8 2.690(2)
I7 Cu8 2.666(2)
I7 Cu5 2.680(2)
I7 Cu7 2.6865(17)
I8 Cu7 2.6681(16)
I8 Cu6 2.7061(18)
I8 Cu8 2.709(3)
Cu1 S1 2.284(3)
Cu1 Cu4 2.6728(19)
Cu1 Cu3 2.717(2)
Cu1 Cu2 2.735(2)
Cu2 S2 2.303(3)
Cu2 Cu4 2.699(2)
Cu2 Cu3 2.761(2)
Cu3 S3 2.302(3)
Cu3 Cu4 2.719(2)
Cu4 S4 2.284(3)
Cu5 S5 2.306(4)
Cu5 Cu7 2.669(2)
Cu5 Cu6 2.806(2)
Cu5 Cu8 2.837(3)
Cu6 S6 2.298(3)
Cu6 Cu8 2.739(2)
Cu6 Cu7 2.769(2)
Cu7 S7 2.298(3)
Cu7 Cu8 2.743(2)
Cu8 S8B 2.351(8)
Cu8 S8A 2.380(7)
S1 C1 1.776(12)
S1 C4 1.790(14)
S2 C8 1.806(11)
S2 C5 1.811(12)
S5 C17 1.77(2)
S5 C20 1.794(16)
S6 C21 1.801(12)
S6 C24 1.816(11)
S7 C28 1.812(14)
S7 C25 1.863(16)
C1 C2 1.464(18)
C1 H1A 0.9800
C1 H1B 0.9800
C2 C3 1.39(2)
C2 H2A 0.9800
C2 H2B 0.9800
C3 C4 1.448(19)
C3 H3A 0.9800
C3 H3B 0.9800
C4 H4A 0.9800
C4 H4B 0.9800
C5 C6 1.490(19)
C5 H5A 0.9800
C5 H5B 0.9800
C6 C7 1.35(2)
C6 H6A 0.9800
C6 H6B 0.9800
C7 C8 1.45(2)
C7 H7A 0.9800
C7 H7B 0.9800
C8 H8A 0.9800
C8 H8B 0.9800
S3 C12A 1.69(4)
S3 C9 1.773(15)
S3 C12B 2.03(6)
C9 C10B 1.36(5)
C9 C10A 1.54(3)
C9 H9A 0.9800
C9 H9B 0.9800
C10A C11A 1.28(3)
C10A H10A 0.9800
C10A H10B 0.9800
C11A C12A 1.52(3)
C11A H11A 0.9800
C11A H11B 0.9800
C12A H12A 0.9800
C12A H12B 0.9800
C10B C11B 1.28(3)
C10B H10C 0.9800
C10B H10D 0.9800
C11B C12B 1.51(3)
C11B H11C 0.9800
C11B H11D 0.9800
C12B H12C 0.9800
C12B H12D 0.9800
S4 C16A 1.72(3)
S4 C13 1.770(16)
S4 C16B 2.12(5)
C13 C14A 1.43(3)
C13 C14B 1.56(6)
C13 H13A 0.9800
C13 H13B 0.9800
C14A C15A 1.26(3)
C14A H14A 0.9800
C14A H14B 0.9800
C15A C16A 1.43(3)
C15A H15A 0.9800
C15A H15B 0.9800
C16A H16A 0.9800
C16A H16B 0.9800
C14B C15B 1.27(3)
C14B H14C 0.9800
C14B H14D 0.9800
C15B C16B 1.44(3)
C15B H15C 0.9800
C15B H15D 0.9800
C16B H16C 0.9800
C16B H16D 0.9800
C17 C18 1.45(3)
C17 H17A 0.9800
C17 H17B 0.9800
C18 C19 1.26(3)
C18 H18A 0.9800
C18 H18B 0.9800
C19 C20 1.42(2)
C19 H19A 0.9800
C19 H19B 0.9800
C20 H20A 0.9800
C20 H20B 0.9800
C21 C22 1.503(17)
C21 H21A 0.9800
C21 H21B 0.9800
C22 C23 1.308(19)
C22 H22A 0.9800
C22 H22B 0.9800
C23 C24 1.479(18)
C23 H23A 0.9800
C23 H23B 0.9800
C24 H24A 0.9800
C24 H24B 0.9800
C25 C26 1.487(19)
C25 H25A 0.9800
C25 H25B 0.9800
C26 C27 1.443(19)
C26 H26A 0.9800
C26 H26B 0.9800
C27 C28 1.456(18)
C27 H27A 0.9800
C27 H27B 0.9800
C28 H28A 0.9800
C28 H28B 0.9800
S8A C29A 1.781(19)
S8A C32A 1.80(2)
C29A C30A 1.45(2)
C29A H29A 0.9800
C29A H29B 0.9800
C30A C31A 1.39(3)
C30A H30A 0.9800
C30A H30B 0.9800
C31A C32A 1.44(3)
C31A H31A 0.9800
C31A H31B 0.9800
C32A H32A 0.9800
C32A H32B 0.9800
S8B C29B 1.76(2)
S8B C32B 1.81(2)
C29B C30B 1.45(2)
C29B H29C 0.9800
C29B H29D 0.9800
C30B C31B 1.39(3)
C30B H30C 0.9800
C30B H30D 0.9800
C31B C32B 1.45(3)
C31B H31C 0.9800
C31B H31D 0.9800
C32B H32C 0.9800
C32B H32D 0.9800

loop_
_geom_torsion_atom_site_label_1
_geom_torsion_atom_site_label_2
_geom_torsion_atom_site_label_3
_geom_torsion_atom_site_label_4
_geom_torsion
C4 S1 C1 C2 -11.0(13)
Cu1 S1 C1 C2 -121.1(11)
S1 C1 C2 C3 25(2)
C1 C2 C3 C4 -30(2)
C2 C3 C4 S1 20(2)
C1 S1 C4 C3 -4.4(13)
Cu1 S1 C4 C3 106.0(11)
C8 S2 C5 C6 5.6(12)
Cu2 S2 C5 C6 114.5(11)
S2 C5 C6 C7 5(2)
C5 C6 C7 C8 -17(3)
C6 C7 C8 S2 20(2)
C5 S2 C8 C7 -13.6(13)
Cu2 S2 C8 C7 -123.5(12)
C12A S3 C9 C10B -19(3)
C12B S3 C9 C10B -19(3)
Cu3 S3 C9 C10B 91(3)
C12A S3 C9 C10A 10(3)
C12B S3 C9 C10A 9(3)
Cu3 S3 C9 C10A 120(2)
C10B C9 C10A C11A 89(4)
S3 C9 C10A C11A -14(5)
C9 C10A C11A C12A 11(6)
C10A C11A C12A S3 -3(5)
C9 S3 C12A C11A -5(3)
C12B S3 C12A C11A -2(26)
Cu3 S3 C12A C11A -116(3)
C10A C9 C10B C11B -69(5)
S3 C9 C10B C11B 16(6)
C9 C10B C11B C12B 1(7)
C10B C11B C12B S3 -15(6)
C16A S4 C13 C14A -8(2)
C16B S4 C13 C14A -25(2)
Cu4 S4 C13 C14A -123(2)
C16A S4 C13 C14B 28(3)
C16B S4 C13 C14B 12(3)
Cu4 S4 C13 C14B -86(3)
C14B C13 C14A C15A -79(5)
S4 C13 C14A C15A 20(4)
C13 C14A C15A C16A -26(7)
C14A C15A C16A S4 19(6)
C13 S4 C16A C15A -4(3)
C16B S4 C16A C15A 66(6)
Cu4 S4 C16A C15A 107(3)
C14A C13 C14B C15B 66(6)
S4 C13 C14B C15B -27(7)
C13 C14B C15B C16B 28(9)
C14B C15B C16B S4 -16(8)
C20 S5 C17 C18 1(2)
Cu5 S5 C17 C18 111.8(18)
S5 C17 C18 C19 -8(4)
C17 C18 C19 C20 12(5)
C18 C19 C20 S5 -10(4)
C17 S5 C20 C19 4.2(19)
Cu5 S5 C20 C19 -106.3(17)
C24 S6 C21 C22 -4.6(12)
Cu6 S6 C21 C22 -114.7(10)
S6 C21 C22 C23 7(2)
C21 C22 C23 C24 -6(3)
C22 C23 C24 S6 2(2)
C21 S6 C24 C23 1.8(13)
Cu6 S6 C24 C23 114.6(12)
C28 S7 C25 C26 -20.1(11)
Cu7 S7 C25 C26 -129.6(9)
S7 C25 C26 C27 41.2(15)
C25 C26 C27 C28 -48.5(18)
C26 C27 C28 S7 31.2(16)
C25 S7 C28 C27 -5.3(12)
Cu7 S7 C28 C27 103.3(11)
C32A S8A C29A C30A 25(3)
Cu8 S8A C29A C30A -84(3)
S8A C29A C30A C31A -39(5)
C29A C30A C31A C32A 35(6)
C30A C31A C32A S8A -12(5)
C29A S8A C32A C31A -8(3)
Cu8 S8A C32A C31A 98(3)
C32B S8B C29B C30B -14(5)
Cu8 S8B C29B C30B -119(4)
S8B C29B C30B C31B 36(6)
C29B C30B C31B C32B -44(6)
C30B C31B C32B S8B 31(5)
C29B S8B C32B C31B -9(5)
Cu8 S8B C32B C31B 104(4)
